data_4502347
loop_
_publ_author_name
'Huang, Fu-Ping'
'Tian, Jin-Lei'
'Gu, Wen'
'Liu, Xin'
'Yan, Shi-Ping'
'Liao, Dai-Zheng'
'Cheng, Peng'

_publ_section_title
;
 Co(II) Coordination Polymers: Positional Isomeric Effect, Structural and
 Magnetic Diversification
;
_journal_issue 3
_journal_name_full 'Crystal Growth &amp; Design'
_journal_page_first 1145
_journal_paper_doi 10.1021/cg901014r
_journal_volume 10
_journal_year 2010
_chemical_formula_sum 'C28 H23 Co2 N7 O16'
_chemical_formula_weight 831.39
_chemical_name_systematic
; 
 ? 
;
_space_group_IT_number 2
_symmetry_cell_setting triclinic
_symmetry_space_group_name_Hall '-P 1'
_symmetry_space_group_name_H-M 'P -1'
_atom_sites_solution_hydrogens geom
_atom_sites_solution_primary direct
_atom_sites_solution_secondary difmap
_audit_creation_method SHELXL-97
_cell_angle_alpha 112.95(3)
_cell_angle_beta 90.96(3)
_cell_angle_gamma 102.69(3)
_cell_formula_units_Z 2
_cell_length_a 11.269(2)
_cell_length_b 11.987(2)
_cell_length_c 12.723(3)
_cell_measurement_temperature 293(2)
_cell_measurement_theta_max 25.50
_cell_volume 1533.9(7)
_computing_structure_refinement 'SHELXL-97 (Sheldrick, 1997)'
_computing_structure_solution 'SHELXS-97 (Sheldrick, 1990)'
_diffrn_ambient_temperature 293(2)
_diffrn_measured_fraction_theta_full 0.993
_diffrn_measured_fraction_theta_max 0.993
_diffrn_radiation_monochromator graphite
_diffrn_radiation_source 'fine-focus sealed tube'
_diffrn_radiation_type MoK\a
_diffrn_radiation_wavelength 0.71073
_diffrn_reflns_av_R_equivalents 0.0652
_diffrn_reflns_av_sigmaI/netI 0.0801
_diffrn_reflns_limit_h_max 13
_diffrn_reflns_limit_h_min -13
_diffrn_reflns_limit_k_max 14
_diffrn_reflns_limit_k_min -14
_diffrn_reflns_limit_l_max 15
_diffrn_reflns_limit_l_min -15
_diffrn_reflns_number 13233
_diffrn_reflns_theta_full 25.50
_diffrn_reflns_theta_max 25.50
_diffrn_reflns_theta_min 3.06
_exptl_absorpt_coefficient_mu 1.175
_exptl_absorpt_correction_T_max 0.868
_exptl_absorpt_correction_T_min 0.754
_exptl_absorpt_correction_type multi-scan
_exptl_absorpt_process_details sadabs
_exptl_crystal_colour red
_exptl_crystal_density_diffrn 1.800
_exptl_crystal_density_method 'not measured'
_exptl_crystal_description block
_exptl_crystal_F_000 931
_exptl_crystal_size_max 0.40
_exptl_crystal_size_mid 0.20
_exptl_crystal_size_min 0.12
_refine_diff_density_max 0.441
_refine_diff_density_min -0.384
_refine_diff_density_rms 0.085
_refine_ls_extinction_method none
_refine_ls_goodness_of_fit_ref 1.130
_refine_ls_hydrogen_treatment mixed
_refine_ls_matrix_type full
_refine_ls_number_parameters 502
_refine_ls_number_reflns 5669
_refine_ls_number_restraints 0
_refine_ls_restrained_S_all 1.130
_refine_ls_R_factor_all 0.0983
_refine_ls_R_factor_gt 0.0656
_refine_ls_shift/su_max 0.001
_refine_ls_shift/su_mean 0.000
_refine_ls_structure_factor_coef Fsqd
_refine_ls_weighting_details 'calc w=1/[\s^2^(Fo^2^)+(0.0419P)^2^+0.7290P] where P=(Fo^2^+2Fc^2^)/3'
_refine_ls_weighting_scheme calc
_refine_ls_wR_factor_gt 0.1175
_refine_ls_wR_factor_ref 0.1289
_reflns_number_gt 4252
_reflns_number_total 5669
_reflns_threshold_expression >2sigma(I)
_cod_data_source_file cg901014r_si_007.cif
_cod_data_source_block aa
_cod_original_cell_volume 1533.8(5)
_cod_original_sg_symbol_H-M p-1
_cod_database_code 4502347

loop_
_symmetry_equiv_pos_as_xyz
'x, y, z'
'-x, -y, -z'

loop_
_atom_site_label
_atom_site_type_symbol
_atom_site_fract_x
_atom_site_fract_y
_atom_site_fract_z
_atom_site_U_iso_or_equiv
_atom_site_adp_type
_atom_site_occupancy
_atom_site_symmetry_multiplicity
_atom_site_calc_flag
_atom_site_refinement_flags
O3 O 0.5232(3) -0.0466(3) 0.2138(3) 0.0397(9) Uani 1 1 d .
C8 C 0.4965(4) 0.0549(4) 0.2701(4) 0.0280(11) Uani 1 1 d .
C4 C 0.5541(4) 0.1227(4) 0.3938(4) 0.0266(10) Uani 1 1 d .
N7 N 0.5794(3) 0.7124(3) 1.0906(3) 0.0287(9) Uani 1 1 d .
C28 C 0.6204(4) 0.7285(4) 1.1951(4) 0.0331(12) Uani 1 1 d .
H28 H 0.5891 0.7806 1.2576 0.040 Uiso 1 1 calc R
C26 C 0.6224(5) 0.6343(4) 1.0020(4) 0.0353(12) Uani 1 1 d .
H26 H 0.5923 0.6194 0.9280 0.042 Uiso 1 1 calc R
Co2 Co 1.46530(6) -0.18511(5) 1.05438(5) 0.02680(19) Uani 1 1 d .
Co1 Co 0.93090(6) 0.01205(6) 0.69135(5) 0.02843(19) Uani 1 1 d .
O7 O 1.3996(3) -0.3167(3) 0.8865(2) 0.0323(8) Uani 1 1 d .
O15 O 1.0565(3) 0.1183(3) 0.6297(3) 0.0338(8) Uani 1 1 d .
H15A H 1.1076 0.0799 0.6004 0.051 Uiso 1 1 calc R
O13 O 1.6001(3) -0.0968(3) 0.9856(3) 0.0353(9) Uani 1 1 d .
H13A H 1.5735 -0.1057 0.9217 0.053 Uiso 1 1 calc R
O14 O 1.3171(3) -0.2604(3) 1.1207(3) 0.0329(8) Uani 1 1 d .
H14A H 1.2957 -0.2039 1.1718 0.049 Uiso 1 1 calc R
C2 C 0.6837(4) 0.1311(4) 0.5510(3) 0.0233(10) Uani 1 1 d .
O2 O 0.8059(3) 0.1259(3) 0.7038(2) 0.0351(8) Uani 1 1 d .
O16 O 0.8014(3) -0.1156(3) 0.7272(3) 0.0378(9) Uani 1 1 d .
H16A H 0.7350 -0.0979 0.7282 0.057 Uiso 1 1 calc R
O9 O 1.0424(3) -0.1113(3) 0.6596(3) 0.0352(8) Uani 1 1 d .
N3 N 1.0089(3) 0.1214(3) 0.8654(3) 0.0283(9) Uani 1 1 d .
O1 O 0.7974(3) -0.0209(3) 0.5325(3) 0.0367(8) Uani 1 1 d .
O11 O 1.1737(3) -0.6213(3) 0.3797(3) 0.0506(10) Uani 1 1 d .
N2 N 1.2169(4) -0.5872(3) 0.4790(3) 0.0341(10) Uani 1 1 d .
O8 O 1.3236(3) -0.1518(3) 0.9425(2) 0.0361(8) Uani 1 1 d .
C15 C 1.1927(4) -0.2371(4) 0.7203(4) 0.0283(11) Uani 1 1 d .
H15 H 1.1852 -0.1611 0.7753 0.034 Uiso 1 1 calc R
O4 O 0.4296(3) 0.1043(3) 0.2327(2) 0.0378(8) Uani 1 1 d .
O10 O 1.0122(3) -0.2477(3) 0.4757(3) 0.0376(8) Uani 1 1 d .
C13 C 1.2732(4) -0.4180(4) 0.6686(4) 0.0262(10) Uani 1 1 d .
H13 H 1.3214 -0.4636 0.6864 0.031 Uiso 1 1 calc R
C16 C 1.3335(4) -0.2534(4) 0.8669(4) 0.0260(10) Uani 1 1 d .
N5 N 0.9321(4) 0.5697(4) 1.2272(4) 0.0336(11) Uani 1 1 d .
N1 N 0.5825(4) 0.4254(4) 0.6434(3) 0.0404(11) Uani 1 1 d .
N6 N 0.8672(3) 0.4303(3) 1.0547(3) 0.0263(9) Uani 1 1 d .
C7 C 0.6682(4) 0.2483(4) 0.6187(3) 0.0282(11) Uani 1 1 d .
H7 H 0.7064 0.2917 0.6936 0.034 Uiso 1 1 calc R
C6 C 0.5944(4) 0.2986(4) 0.5717(4) 0.0267(10) Uani 1 1 d .
C3 C 0.6282(4) 0.0700(4) 0.4398(4) 0.0256(10) Uani 1 1 d .
H3 H 0.6403 -0.0081 0.3944 0.031 Uiso 1 1 calc R
C12 C 1.2092(4) -0.4632(4) 0.5616(3) 0.0241(10) Uani 1 1 d .
C24 C 0.7548(4) 0.5952(4) 1.1243(4) 0.0258(10) Uani 1 1 d .
C14 C 1.2646(4) -0.3031(4) 0.7497(3) 0.0243(10) Uani 1 1 d .
C22 C 0.9624(4) 0.4068(4) 1.1027(4) 0.0259(10) Uani 1 1 d .
C23 C 0.8502(4) 0.5343(4) 1.1357(4) 0.0259(10) Uani 1 1 d .
C19 C 1.0849(4) 0.2548(4) 1.0986(4) 0.0372(13) Uani 1 1 d .
H19 H 1.1090 0.2980 1.1770 0.045 Uiso 1 1 calc R
O12 O 1.2643(3) -0.6509(3) 0.5124(3) 0.0488(10) Uani 1 1 d .
O5 O 0.5355(4) 0.4795(3) 0.5980(3) 0.0657(12) Uani 1 1 d .
C1 C 0.7673(4) 0.0745(4) 0.5979(4) 0.0276(11) Uani 1 1 d .
C10 C 1.1314(4) -0.2822(4) 0.6103(4) 0.0257(10) Uani 1 1 d .
C9 C 1.0553(4) -0.2085(4) 0.5785(4) 0.0287(11) Uani 1 1 d .
C20 C 1.0094(4) 0.2954(4) 1.0432(4) 0.0260(10) Uani 1 1 d .
C21 C 0.9738(4) 0.2245(4) 0.9269(4) 0.0274(11) Uani 1 1 d .
H21 H 0.9217 0.2509 0.8893 0.033 Uiso 1 1 calc R
N4 N 1.0052(4) 0.4896(3) 1.2084(3) 0.0345(10) Uani 1 1 d .
C27 C 0.7070(4) 0.6718(4) 1.2159(4) 0.0307(11) Uani 1 1 d .
H27 H 0.7326 0.6853 1.2906 0.037 Uiso 1 1 calc R
C5 C 0.5376(4) 0.2385(4) 0.4609(4) 0.0289(11) Uani 1 1 d .
H5 H 0.4889 0.2757 0.4319 0.035 Uiso 1 1 calc R
C11 C 1.1404(4) -0.3973(4) 0.5293(4) 0.0278(11) Uani 1 1 d .
H11 H 1.1010 -0.4292 0.4551 0.033 Uiso 1 1 calc R
C25 C 0.7087(4) 0.5752(4) 1.0149(4) 0.0336(12) Uani 1 1 d .
H25 H 0.7364 0.5217 0.9506 0.040 Uiso 1 1 calc R
C18 C 1.1245(5) 0.1495(5) 1.0366(4) 0.0497(15) Uani 1 1 d .
H18 H 1.1781 0.1223 1.0720 0.060 Uiso 1 1 calc R
O6 O 0.6237(5) 0.4712(4) 0.7437(3) 0.0833(16) Uani 1 1 d .
C17 C 1.0833(5) 0.0849(5) 0.9211(4) 0.0399(13) Uani 1 1 d .
H17 H 1.1085 0.0126 0.8803 0.048 Uiso 1 1 calc R
H14B H 1.266(5) -0.304(5) 1.075(5) 0.06(2) Uiso 1 1 d .
H13B H 1.629(5) -0.027(4) 1.018(4) 0.039(17) Uiso 1 1 d .
H15B H 1.028(5) 0.147(5) 0.590(5) 0.07(2) Uiso 1 1 d .
H16B H 0.801(6) -0.181(5) 0.697(5) 0.07(2) Uiso 1 1 d .
H5A H 0.946(5) 0.624(5) 1.287(5) 0.06(2) Uiso 1 1 d .

loop_
_atom_site_aniso_label
_atom_site_aniso_U_11
_atom_site_aniso_U_22
_atom_site_aniso_U_33
_atom_site_aniso_U_23
_atom_site_aniso_U_13
_atom_site_aniso_U_12
O3 0.051(2) 0.0316(19) 0.0261(17) -0.0032(15) -0.0092(17) 0.0173(17)
C8 0.030(3) 0.032(3) 0.019(2) 0.009(2) 0.000(2) 0.006(2)
C4 0.022(2) 0.034(3) 0.020(2) 0.006(2) 0.001(2) 0.009(2)
N7 0.034(2) 0.026(2) 0.025(2) 0.0069(17) -0.0023(18) 0.0113(18)
C28 0.042(3) 0.032(3) 0.025(3) 0.007(2) 0.006(2) 0.018(2)
C26 0.051(3) 0.035(3) 0.021(2) 0.006(2) 0.004(2) 0.023(3)
Co2 0.0314(4) 0.0263(3) 0.0206(3) 0.0052(3) -0.0028(3) 0.0113(3)
Co1 0.0337(4) 0.0305(4) 0.0215(3) 0.0067(3) 0.0001(3) 0.0160(3)
O7 0.0364(19) 0.0316(18) 0.0277(17) 0.0093(15) -0.0055(15) 0.0120(16)
O15 0.040(2) 0.040(2) 0.0280(18) 0.0139(17) 0.0068(16) 0.0237(17)
O13 0.044(2) 0.031(2) 0.0269(19) 0.0103(18) -0.0009(17) 0.0062(19)
O14 0.032(2) 0.037(2) 0.0243(19) 0.0049(17) 0.0016(17) 0.0129(18)
C2 0.026(3) 0.027(2) 0.016(2) 0.0073(19) -0.002(2) 0.009(2)
O2 0.045(2) 0.042(2) 0.0198(16) 0.0068(15) -0.0034(15) 0.0232(17)
O16 0.041(2) 0.033(2) 0.039(2) 0.0107(18) 0.0034(18) 0.0179(19)
O9 0.038(2) 0.0351(19) 0.0348(18) 0.0109(16) 0.0014(16) 0.0209(16)
N3 0.032(2) 0.029(2) 0.0217(19) 0.0049(17) 0.0016(18) 0.0124(18)
O1 0.047(2) 0.040(2) 0.0274(17) 0.0111(16) 0.0069(16) 0.0258(18)
O11 0.074(3) 0.045(2) 0.0221(18) -0.0032(16) -0.0063(19) 0.026(2)
N2 0.039(3) 0.029(2) 0.025(2) 0.0013(18) -0.004(2) 0.008(2)
O8 0.052(2) 0.0266(18) 0.0228(17) 0.0021(15) -0.0021(16) 0.0103(16)
C15 0.031(3) 0.026(2) 0.026(2) 0.006(2) 0.002(2) 0.010(2)
O4 0.039(2) 0.050(2) 0.0258(18) 0.0119(16) -0.0037(16) 0.0209(18)
O10 0.047(2) 0.0371(19) 0.0298(18) 0.0118(16) -0.0077(17) 0.0160(17)
C13 0.028(3) 0.026(2) 0.026(2) 0.010(2) -0.002(2) 0.009(2)
C16 0.028(3) 0.026(3) 0.024(2) 0.012(2) 0.000(2) 0.003(2)
N5 0.035(3) 0.030(2) 0.027(2) -0.001(2) -0.005(2) 0.014(2)
N1 0.056(3) 0.037(2) 0.029(2) 0.007(2) 0.002(2) 0.027(2)
N6 0.025(2) 0.027(2) 0.024(2) 0.0064(17) -0.0011(17) 0.0094(18)
C7 0.037(3) 0.030(3) 0.014(2) 0.003(2) -0.003(2) 0.012(2)
C6 0.033(3) 0.026(2) 0.019(2) 0.005(2) 0.004(2) 0.011(2)
C3 0.028(3) 0.024(2) 0.026(2) 0.008(2) 0.005(2) 0.010(2)
C12 0.027(3) 0.021(2) 0.023(2) 0.0057(19) 0.002(2) 0.010(2)
C24 0.029(3) 0.020(2) 0.029(2) 0.010(2) 0.003(2) 0.008(2)
C14 0.023(2) 0.027(2) 0.021(2) 0.008(2) 0.000(2) 0.005(2)
C22 0.026(3) 0.024(2) 0.025(2) 0.007(2) -0.002(2) 0.009(2)
C23 0.029(3) 0.025(2) 0.024(2) 0.009(2) 0.002(2) 0.009(2)
C19 0.045(3) 0.042(3) 0.020(2) 0.003(2) -0.004(2) 0.022(3)
O12 0.068(3) 0.0304(19) 0.047(2) 0.0064(17) -0.011(2) 0.0274(19)
O5 0.094(3) 0.051(2) 0.054(2) 0.010(2) -0.014(2) 0.044(2)
C1 0.029(3) 0.029(3) 0.024(2) 0.011(2) -0.002(2) 0.006(2)
C10 0.025(3) 0.026(2) 0.027(2) 0.010(2) 0.001(2) 0.010(2)
C9 0.027(3) 0.030(3) 0.034(3) 0.014(2) 0.008(2) 0.011(2)
C20 0.024(2) 0.029(2) 0.023(2) 0.008(2) 0.001(2) 0.008(2)
C21 0.030(3) 0.028(3) 0.022(2) 0.006(2) -0.004(2) 0.012(2)
N4 0.036(2) 0.032(2) 0.029(2) 0.0024(19) -0.0044(19) 0.016(2)
C27 0.039(3) 0.032(3) 0.024(2) 0.011(2) 0.001(2) 0.015(2)
C5 0.032(3) 0.033(3) 0.023(2) 0.011(2) 0.000(2) 0.013(2)
C11 0.031(3) 0.029(3) 0.022(2) 0.009(2) 0.000(2) 0.006(2)
C25 0.043(3) 0.029(3) 0.027(3) 0.005(2) 0.002(2) 0.019(2)
C18 0.063(4) 0.062(4) 0.029(3) 0.010(3) -0.007(3) 0.041(3)
O6 0.155(5) 0.064(3) 0.024(2) -0.006(2) -0.016(3) 0.062(3)
C17 0.054(3) 0.042(3) 0.030(3) 0.011(2) 0.003(3) 0.031(3)

loop_
_atom_type_symbol
_atom_type_description
_atom_type_scat_dispersion_real
_atom_type_scat_dispersion_imag
_atom_type_scat_source
C C 0.0033 0.0016 'International Tables Vol C Tables 4.2.6.8 and 6.1.1.4'
H H 0.0000 0.0000 'International Tables Vol C Tables 4.2.6.8 and 6.1.1.4'
N N 0.0061 0.0033 'International Tables Vol C Tables 4.2.6.8 and 6.1.1.4'
O O 0.0106 0.0060 'International Tables Vol C Tables 4.2.6.8 and 6.1.1.4'
Co Co 0.3494 0.9721 'International Tables Vol C Tables 4.2.6.8 and 6.1.1.4'

loop_
_geom_angle_atom_site_label_1
_geom_angle_atom_site_label_2
_geom_angle_atom_site_label_3
_geom_angle
_geom_angle_site_symmetry_1
_geom_angle_site_symmetry_3
_geom_angle_publ_flag
C8 O3 Co2 134.4(3) . 1_454 ?
O4 C8 O3 125.9(4) . . ?
O4 C8 C4 118.3(4) . . ?
O3 C8 C4 115.8(4) . . ?
C5 C4 C3 119.1(4) . . ?
C5 C4 C8 120.6(4) . . ?
C3 C4 C8 120.3(4) . . ?
C28 N7 C26 117.4(4) . . ?
C28 N7 Co2 124.9(3) . 1_465 ?
C26 N7 Co2 117.4(3) . 1_465 ?
N7 C28 C27 123.4(4) . . ?
N7 C28 H28 118.3 . . ?
C27 C28 H28 118.3 . . ?
N7 C26 C25 123.0(4) . . ?
N7 C26 H26 118.5 . . ?
C25 C26 H26 118.5 . . ?
O3 Co2 O13 90.61(15) 1_656 . y
O3 Co2 O14 88.97(14) 1_656 . y
O13 Co2 O14 173.11(14) . . y
O3 Co2 O7 175.03(12) 1_656 . y
O13 Co2 O7 87.88(14) . . y
O14 Co2 O7 91.96(14) . . y
O3 Co2 N7 89.11(13) 1_656 1_645 y
O13 Co2 N7 93.14(14) . 1_645 y
O14 Co2 N7 93.73(14) . 1_645 y
O7 Co2 N7 95.70(13) . 1_645 y
O3 Co2 O8 115.95(12) 1_656 . y
O13 Co2 O8 87.40(13) . . y
O14 Co2 O8 86.60(13) . . y
O7 Co2 O8 59.25(11) . . y
N7 Co2 O8 154.93(12) 1_645 . y
O15 Co1 O16 171.01(14) . . y
O15 Co1 O9 88.74(13) . . y
O16 Co1 O9 87.37(14) . . y
O15 Co1 O2 91.21(13) . . y
O16 Co1 O2 91.69(14) . . y
O9 Co1 O2 173.21(12) . . y
O15 Co1 N3 92.83(14) . . y
O16 Co1 N3 95.56(15) . . y
O9 Co1 N3 94.69(13) . . y
O2 Co1 N3 92.09(13) . . y
O15 Co1 O1 85.17(13) . . y
O16 Co1 O1 89.15(13) . . y
O9 Co1 O1 115.08(12) . . y
O2 Co1 O1 58.16(11) . . y
N3 Co1 O1 150.07(12) . . y
C16 O7 Co2 94.4(3) . . ?
Co1 O15 H15A 109.5 . . ?
Co1 O15 H15B 116(4) . . ?
H15A O15 H15B 114.0 . . ?
Co2 O13 H13A 109.5 . . ?
Co2 O13 H13B 120(4) . . ?
H13A O13 H13B 105.4 . . ?
Co2 O14 H14A 109.5 . . ?
Co2 O14 H14B 112(4) . . ?
H14A O14 H14B 113.1 . . ?
C3 C2 C7 119.9(4) . . ?
C3 C2 C1 120.5(4) . . ?
C7 C2 C1 119.5(4) . . ?
C1 O2 Co1 94.8(3) . . ?
Co1 O16 H16A 109.5 . . ?
Co1 O16 H16B 117(5) . . ?
H16A O16 H16B 116.3 . . ?
C9 O9 Co1 137.8(3) . . ?
C21 N3 C17 116.7(4) . . ?
C21 N3 Co1 119.9(3) . . ?
C17 N3 Co1 123.0(3) . . ?
C1 O1 Co1 85.4(3) . . ?
O12 N2 O11 123.3(4) . . ?
O12 N2 C12 119.0(4) . . ?
O11 N2 C12 117.7(4) . . ?
C16 O8 Co2 84.4(3) . . ?
C14 C15 C10 121.5(4) . . ?
C14 C15 H15 119.3 . . ?
C10 C15 H15 119.3 . . ?
C12 C13 C14 118.7(4) . . ?
C12 C13 H13 120.7 . . ?
C14 C13 H13 120.7 . . ?
O8 C16 O7 121.8(4) . . ?
O8 C16 C14 120.0(4) . . ?
O7 C16 C14 118.2(4) . . ?
C23 N5 N4 111.2(4) . . ?
C23 N5 H5A 134(4) . . ?
N4 N5 H5A 115(4) . . ?
O5 N1 O6 123.6(4) . . ?
O5 N1 C6 118.2(4) . . ?
O6 N1 C6 118.1(4) . . ?
C23 N6 C22 103.9(3) . . ?
C6 C7 C2 117.9(4) . . ?
C6 C7 H7 121.1 . . ?
C2 C7 H7 121.1 . . ?
C5 C6 C7 123.0(4) . . ?
C5 C6 N1 119.7(4) . . ?
C7 C6 N1 117.2(4) . . ?
C2 C3 C4 121.3(4) . . ?
C2 C3 H3 119.4 . . ?
C4 C3 H3 119.4 . . ?
C13 C12 C11 123.0(4) . . ?
C13 C12 N2 117.3(4) . . ?
C11 C12 N2 119.7(4) . . ?
C27 C24 C25 117.4(4) . . ?
C27 C24 C23 124.0(4) . . ?
C25 C24 C23 118.6(4) . . ?
C15 C14 C13 119.2(4) . . ?
C15 C14 C16 121.7(4) . . ?
C13 C14 C16 119.0(4) . . ?
N4 C22 N6 114.2(4) . . ?
N4 C22 C20 123.4(4) . . ?
N6 C22 C20 122.4(4) . . ?
N6 C23 N5 108.6(4) . . ?
N6 C23 C24 124.1(4) . . ?
N5 C23 C24 127.3(4) . . ?
C20 C19 C18 119.3(4) . . ?
C20 C19 H19 120.3 . . ?
C18 C19 H19 120.3 . . ?
O1 C1 O2 121.1(4) . . ?
O1 C1 C2 120.0(4) . . ?
O2 C1 C2 118.8(4) . . ?
C11 C10 C15 119.1(4) . . ?
C11 C10 C9 119.9(4) . . ?
C15 C10 C9 121.1(4) . . ?
O10 C9 O9 126.2(4) . . ?
O10 C9 C10 118.1(4) . . ?
O9 C9 C10 115.7(4) . . ?
C19 C20 C21 117.4(4) . . ?
C19 C20 C22 123.0(4) . . ?
C21 C20 C22 119.6(4) . . ?
N3 C21 C20 124.6(4) . . ?
N3 C21 H21 117.7 . . ?
C20 C21 H21 117.7 . . ?
C22 N4 N5 102.1(4) . . ?
C28 C27 C24 119.0(4) . . ?
C28 C27 H27 120.5 . . ?
C24 C27 H27 120.5 . . ?
C6 C5 C4 118.8(4) . . ?
C6 C5 H5 120.6 . . ?
C4 C5 H5 120.6 . . ?
C12 C11 C10 118.4(4) . . ?
C12 C11 H11 120.8 . . ?
C10 C11 H11 120.8 . . ?
C26 C25 C24 119.7(4) . . ?
C26 C25 H25 120.1 . . ?
C24 C25 H25 120.1 . . ?
C19 C18 C17 118.9(5) . . ?
C19 C18 H18 120.6 . . ?
C17 C18 H18 120.6 . . ?
N3 C17 C18 123.1(4) . . ?
N3 C17 H17 118.4 . . ?
C18 C17 H17 118.4 . . ?

loop_
_geom_bond_atom_site_label_1
_geom_bond_atom_site_label_2
_geom_bond_distance
_geom_bond_site_symmetry_2
_geom_bond_publ_flag
O3 C8 1.254(5) . ?
O3 Co2 2.037(3) 1_454 ?
C8 O4 1.245(5) . ?
C8 C4 1.515(6) . ?
C4 C5 1.373(6) . ?
C4 C3 1.393(6) . ?
N7 C28 1.326(5) . ?
N7 C26 1.333(5) . ?
N7 Co2 2.119(4) 1_465 ?
C28 C27 1.381(6) . ?
C28 H28 0.9300 . ?
C26 C25 1.365(6) . ?
C26 H26 0.9300 . ?
Co2 O3 2.037(3) 1_656 y
Co2 O13 2.062(4) . y
Co2 O14 2.072(3) . y
Co2 O7 2.099(3) . y
Co2 N7 2.119(4) 1_645 y
Co2 O8 2.320(3) . y
Co1 O15 2.065(3) . y
Co1 O16 2.065(4) . y
Co1 O9 2.072(3) . y
Co1 O2 2.135(3) . y
Co1 N3 2.135(4) . y
Co1 O1 2.350(3) . y
O7 C16 1.257(5) . ?
O15 H15A 0.8200 . ?
O15 H15B 0.81(5) . ?
O13 H13A 0.8200 . ?
O13 H13B 0.77(5) . ?
O14 H14A 0.8200 . ?
O14 H14B 0.75(5) . ?
C2 C3 1.375(5) . ?
C2 C7 1.383(6) . ?
C2 C1 1.511(6) . ?
O2 C1 1.265(5) . ?
O16 H16A 0.8200 . ?
O16 H16B 0.72(5) . ?
O9 C9 1.259(5) . ?
N3 C21 1.329(5) . ?
N3 C17 1.334(5) . ?
O1 C1 1.247(5) . ?
O11 N2 1.221(4) . ?
N2 O12 1.213(4) . ?
N2 C12 1.471(5) . ?
O8 C16 1.252(5) . ?
C15 C14 1.387(6) . ?
C15 C10 1.394(6) . ?
C15 H15 0.9300 . ?
O10 C9 1.252(5) . ?
C13 C12 1.374(6) . ?
C13 C14 1.388(6) . ?
C13 H13 0.9300 . ?
C16 C14 1.499(6) . ?
N5 C23 1.339(6) . ?
N5 N4 1.353(5) . ?
N5 H5A 0.77(5) . ?
N1 O5 1.210(5) . ?
N1 O6 1.212(5) . ?
N1 C6 1.474(5) . ?
N6 C23 1.328(5) . ?
N6 C22 1.359(5) . ?
C7 C6 1.378(6) . ?
C7 H7 0.9300 . ?
C6 C5 1.375(6) . ?
C3 H3 0.9300 . ?
C12 C11 1.381(6) . ?
C24 C27 1.377(6) . ?
C24 C25 1.388(6) . ?
C24 C23 1.460(6) . ?
C22 N4 1.324(5) . ?
C22 C20 1.474(6) . ?
C19 C20 1.373(6) . ?
C19 C18 1.377(6) . ?
C19 H19 0.9300 . ?
C10 C11 1.390(6) . ?
C10 C9 1.511(6) . ?
C20 C21 1.387(6) . ?
C21 H21 0.9300 . ?
C27 H27 0.9300 . ?
C5 H5 0.9300 . ?
C11 H11 0.9300 . ?
C25 H25 0.9300 . ?
C18 C17 1.381(6) . ?
C18 H18 0.9300 . ?
C17 H17 0.9300 . ?

loop_
_geom_torsion_atom_site_label_1
_geom_torsion_atom_site_label_2
_geom_torsion_atom_site_label_3
_geom_torsion_atom_site_label_4
_geom_torsion
_geom_torsion_site_symmetry_1
Co2 O3 C8 O4 -8.1(8) 1_454
Co2 O3 C8 C4 173.2(3) 1_454
O4 C8 C4 C5 -3.1(7) .
O3 C8 C4 C5 175.6(4) .
O4 C8 C4 C3 179.1(4) .
O3 C8 C4 C3 -2.2(6) .
C26 N7 C28 C27 2.1(7) .
Co2 N7 C28 C27 -171.3(4) 1_465
C28 N7 C26 C25 -2.5(7) .
Co2 N7 C26 C25 171.5(4) 1_465
O3 Co2 O7 C16 -14.1(17) 1_656
O13 Co2 O7 C16 -86.5(3) .
O14 Co2 O7 C16 86.6(3) .
N7 Co2 O7 C16 -179.4(3) 1_645
O8 Co2 O7 C16 1.8(3) .
O15 Co1 O2 C1 79.3(3) .
O16 Co1 O2 C1 -92.2(3) .
O9 Co1 O2 C1 -10.2(12) .
N3 Co1 O2 C1 172.2(3) .
O1 Co1 O2 C1 -4.2(3) .
O15 Co1 O9 C9 -90.2(5) .
O16 Co1 O9 C9 81.7(5) .
O2 Co1 O9 C9 -0.5(14) .
N3 Co1 O9 C9 177.1(5) .
O1 Co1 O9 C9 -6.1(5) .
O15 Co1 N3 C21 86.1(4) .
O16 Co1 N3 C21 -97.1(4) .
O9 Co1 N3 C21 175.1(3) .
O2 Co1 N3 C21 -5.2(4) .
O1 Co1 N3 C21 0.9(5) .
O15 Co1 N3 C17 -101.0(4) .
O16 Co1 N3 C17 75.7(4) .
O9 Co1 N3 C17 -12.1(4) .
O2 Co1 N3 C17 167.6(4) .
O1 Co1 N3 C17 173.7(3) .
O15 Co1 O1 C1 -90.2(3) .
O16 Co1 O1 C1 96.8(3) .
O9 Co1 O1 C1 -176.5(3) .
O2 Co1 O1 C1 4.3(3) .
N3 Co1 O1 C1 -2.9(4) .
O3 Co2 O8 C16 176.7(3) 1_656
O13 Co2 O8 C16 87.3(3) .
O14 Co2 O8 C16 -96.1(3) .
O7 Co2 O8 C16 -1.8(3) .
N7 Co2 O8 C16 -4.5(5) 1_645
Co2 O8 C16 O7 3.0(4) .
Co2 O8 C16 C14 -177.5(4) .
Co2 O7 C16 O8 -3.3(5) .
Co2 O7 C16 C14 177.2(3) .
C3 C2 C7 C6 1.3(7) .
C1 C2 C7 C6 177.9(4) .
C2 C7 C6 C5 -0.9(7) .
C2 C7 C6 N1 -177.8(4) .
O5 N1 C6 C5 -9.0(7) .
O6 N1 C6 C5 173.1(5) .
O5 N1 C6 C7 167.9(4) .
O6 N1 C6 C7 -10.0(7) .
C7 C2 C3 C4 -1.2(7) .
C1 C2 C3 C4 -177.8(4) .
C5 C4 C3 C2 0.7(7) .
C8 C4 C3 C2 178.5(4) .
C14 C13 C12 C11 2.7(7) .
C14 C13 C12 N2 -177.9(4) .
O12 N2 C12 C13 9.9(6) .
O11 N2 C12 C13 -170.8(4) .
O12 N2 C12 C11 -170.7(4) .
O11 N2 C12 C11 8.6(6) .
C10 C15 C14 C13 -1.7(7) .
C10 C15 C14 C16 178.3(4) .
C12 C13 C14 C15 -0.4(7) .
C12 C13 C14 C16 179.6(4) .
O8 C16 C14 C15 2.5(7) .
O7 C16 C14 C15 -178.1(4) .
O8 C16 C14 C13 -177.6(4) .
O7 C16 C14 C13 1.9(6) .
C23 N6 C22 N4 0.2(5) .
C23 N6 C22 C20 177.6(4) .
C22 N6 C23 N5 -0.1(5) .
C22 N6 C23 C24 -178.8(4) .
N4 N5 C23 N6 0.0(6) .
N4 N5 C23 C24 178.6(4) .
C27 C24 C23 N6 155.3(4) .
C25 C24 C23 N6 -24.6(7) .
C27 C24 C23 N5 -23.1(8) .
C25 C24 C23 N5 157.0(5) .
Co1 O1 C1 O2 -7.2(4) .
Co1 O1 C1 C2 172.6(4) .
Co1 O2 C1 O1 7.9(5) .
Co1 O2 C1 C2 -171.9(3) .
C3 C2 C1 O1 8.1(7) .
C7 C2 C1 O1 -168.5(4) .
C3 C2 C1 O2 -172.1(4) .
C7 C2 C1 O2 11.3(7) .
C14 C15 C10 C11 1.6(7) .
C14 C15 C10 C9 -178.8(4) .
Co1 O9 C9 O10 15.7(8) .
Co1 O9 C9 C10 -165.0(3) .
C11 C10 C9 O10 -7.2(7) .
C15 C10 C9 O10 173.2(4) .
C11 C10 C9 O9 173.4(4) .
C15 C10 C9 O9 -6.2(6) .
C18 C19 C20 C21 2.0(7) .
C18 C19 C20 C22 179.8(5) .
N4 C22 C20 C19 12.6(7) .
N6 C22 C20 C19 -164.5(4) .
N4 C22 C20 C21 -169.7(4) .
N6 C22 C20 C21 13.2(7) .
C17 N3 C21 C20 0.2(7) .
Co1 N3 C21 C20 173.5(3) .
C19 C20 C21 N3 -0.9(7) .
C22 C20 C21 N3 -178.8(4) .
N6 C22 N4 N5 -0.1(5) .
C20 C22 N4 N5 -177.5(4) .
C23 N5 N4 C22 0.1(5) .
N7 C28 C27 C24 0.5(7) .
C25 C24 C27 C28 -2.6(7) .
C23 C24 C27 C28 177.5(4) .
C7 C6 C5 C4 0.4(7) .
N1 C6 C5 C4 177.2(4) .
C3 C4 C5 C6 -0.3(7) .
C8 C4 C5 C6 -178.1(4) .
C13 C12 C11 C10 -2.7(7) .
N2 C12 C11 C10 177.9(4) .
C15 C10 C11 C12 0.5(7) .
C9 C10 C11 C12 -179.0(4) .
N7 C26 C25 C24 0.3(8) .
C27 C24 C25 C26 2.3(7) .
C23 C24 C25 C26 -177.8(4) .
C20 C19 C18 C17 -2.4(8) .
C21 N3 C17 C18 -0.6(8) .
Co1 N3 C17 C18 -173.6(4) .
C19 C18 C17 N3 1.7(9) .
